data_4087396
loop_
_publ_author_name
'Fontaine, Philip P.'
'Ueligger, Steve'
'Klosin, Jerzy'
'Hazari, Amaruka'
'Daller, Joe'
'Hou, Jianbo'

_publ_section_title
;
 Development of Improved Amidoquinoline Polyolefin Catalysts with
 Ultrahigh Molecular Weight Capacity
;
_journal_issue 7
_journal_name_full Organometallics
_journal_page_first 1354
_journal_paper_doi 10.1021/acs.organomet.5b00053
_journal_volume 34
_journal_year 2015
_chemical_formula_sum 'C22 H28 N2 Ti'
_chemical_formula_weight 368.36
_space_group_crystal_system triclinic
_space_group_IT_number 2
_space_group_name_Hall '-P 1'
_space_group_name_H-M_alt 'P -1'
_atom_sites_solution_hydrogens geom
_audit_creation_method SHELXL-2013
_cell_angle_alpha 104.0544(11)
_cell_angle_beta 96.1202(11)
_cell_angle_gamma 97.9432(11)
_cell_formula_units_Z 4
_cell_length_a 11.7159(2)
_cell_length_b 12.8671(2)
_cell_length_c 14.0049(2)
_cell_measurement_reflns_used 9970
_cell_measurement_temperature 100(2)
_cell_measurement_theta_max 27.88
_cell_measurement_theta_min 2.21
_cell_volume 2006.68(6)
_computing_cell_refinement 'Bruker SAINT'
_computing_data_collection 'Bruker APEX2'
_computing_data_reduction 'Bruker SAINT'
_computing_molecular_graphics 'Bruker SHELXTL'
_computing_publication_material 'Bruker SHELXTL'
_computing_structure_refinement 'SHELXL-2013 (Sheldrick, 2013)'
_computing_structure_solution 'SHELXS-97 (Sheldrick 2008)'
_diffrn_ambient_temperature 100(2)
_diffrn_measured_fraction_theta_full 1.000
_diffrn_measured_fraction_theta_max 1.000
_diffrn_measurement_device_type 'Bruker APEX-II CCD'
_diffrn_measurement_method '\f and \w scans'
_diffrn_radiation_type MoK\a
_diffrn_radiation_wavelength 0.71073
_diffrn_reflns_av_R_equivalents 0.0366
_diffrn_reflns_av_unetI/netI 0.0372
_diffrn_reflns_Laue_measured_fraction_full 1.000
_diffrn_reflns_Laue_measured_fraction_max 1.000
_diffrn_reflns_limit_h_max 15
_diffrn_reflns_limit_h_min -15
_diffrn_reflns_limit_k_max 16
_diffrn_reflns_limit_k_min -16
_diffrn_reflns_limit_l_max 18
_diffrn_reflns_limit_l_min -18
_diffrn_reflns_number 34354
_diffrn_reflns_point_group_measured_fraction_full 1.000
_diffrn_reflns_point_group_measured_fraction_max 1.000
_diffrn_reflns_theta_full 25.242
_diffrn_reflns_theta_max 27.500
_diffrn_reflns_theta_min 1.515
_exptl_absorpt_coefficient_mu 0.432
_exptl_absorpt_correction_T_max 0.962
_exptl_absorpt_correction_T_min 0.892
_exptl_absorpt_correction_type multi-scan
_exptl_crystal_colour orange
_exptl_crystal_density_diffrn 1.219
_exptl_crystal_description block
_exptl_crystal_F_000 784
_exptl_crystal_size_max 0.270
_exptl_crystal_size_mid 0.140
_exptl_crystal_size_min 0.090
_refine_diff_density_max 0.422
_refine_diff_density_min -0.305
_refine_diff_density_rms 0.061
_refine_ls_extinction_method none
_refine_ls_goodness_of_fit_ref 1.029
_refine_ls_hydrogen_treatment constr
_refine_ls_matrix_type full
_refine_ls_number_parameters 465
_refine_ls_number_reflns 9218
_refine_ls_number_restraints 0
_refine_ls_restrained_S_all 1.029
_refine_ls_R_factor_all 0.0597
_refine_ls_R_factor_gt 0.0391
_refine_ls_shift/su_max 0.001
_refine_ls_shift/su_mean 0.000
_refine_ls_structure_factor_coef Fsqd
_refine_ls_weighting_details 'w=1/[\s^2^(Fo^2^)+(0.0528P)^2^+0.7642P] where P=(Fo^2^+2Fc^2^)/3'
_refine_ls_weighting_scheme calc
_refine_ls_wR_factor_gt 0.0933
_refine_ls_wR_factor_ref 0.1025
_reflns_Friedel_coverage 0.000
_reflns_number_gt 7145
_reflns_number_total 9218
_reflns_threshold_expression 'I > 2\s(I)'
_cod_data_source_file om5b00053_si_002.cif
_cod_data_source_block 7-TiMe3
_cod_database_code 4087396
_shelx_space_group_comment
; 
The symmetry employed for this shelxl refinement is uniquely defined 
by the following loop, which should always be used as a source of 
symmetry information in preference to the above space-group names. 
They are only intended as comments. 
;
_shelx_estimated_absorpt_t_min 0.892
_shelx_estimated_absorpt_t_max 0.962
_shelxl_version_number 2013-3

loop_
_space_group_symop_operation_xyz
'x, y, z'
'-x, -y, -z'

loop_
_atom_site_label
_atom_site_type_symbol
_atom_site_fract_x
_atom_site_fract_y
_atom_site_fract_z
_atom_site_U_iso_or_equiv
_atom_site_adp_type
_atom_site_occupancy
_atom_site_site_symmetry_order
_atom_site_calc_flag
_atom_site_refinement_flags_posn
_atom_site_refinement_flags_adp
Ti1 Ti 0.79314(3) 0.89001(2) 0.66707(2) 0.01620(8) Uani 1 1 d . .
N1 N 0.73454(12) 1.00452(11) 0.76098(11) 0.0154(3) Uani 1 1 d . .
N2 N 0.71226(12) 0.98829(11) 0.56805(11) 0.0159(3) Uani 1 1 d . .
C1 C 0.68223(14) 1.08329(13) 0.72882(13) 0.0148(3) Uani 1 1 d . .
C2 C 0.64272(15) 1.16908(14) 0.78919(14) 0.0201(4) Uani 1 1 d . .
H2 H 0.6501 1.1773 0.8589 0.024 Uiso 1 1 calc R U
C3 C 0.59167(16) 1.24427(15) 0.74806(15) 0.0245(4) Uani 1 1 d . .
H3 H 0.5661 1.3030 0.7909 0.029 Uiso 1 1 calc R U
C4 C 0.57802(16) 1.23489(15) 0.64799(15) 0.0235(4) Uani 1 1 d . .
H4 H 0.5426 1.2862 0.6218 0.028 Uiso 1 1 calc R U
C5 C 0.61692(14) 1.14845(14) 0.58373(14) 0.0185(4) Uani 1 1 d . .
C6 C 0.67010(14) 1.07342(13) 0.62468(13) 0.0151(3) Uani 1 1 d . .
C7 C 0.60757(15) 1.13059(15) 0.47951(14) 0.0227(4) Uani 1 1 d . .
H7 H 0.5721 1.1780 0.4479 0.027 Uiso 1 1 calc R U
C8 C 0.64928(16) 1.04551(16) 0.42416(14) 0.0234(4) Uani 1 1 d . .
H8 H 0.6422 1.0336 0.3540 0.028 Uiso 1 1 calc R U
C9 C 0.70318(15) 0.97470(15) 0.47029(13) 0.0196(4) Uani 1 1 d . .
C10 C 0.73671(14) 1.00588(13) 0.86403(13) 0.0154(3) Uani 1 1 d . .
C11 C 0.64021(15) 0.95190(14) 0.89371(13) 0.0183(4) Uani 1 1 d . .
C12 C 0.64611(15) 0.94594(14) 0.99210(14) 0.0201(4) Uani 1 1 d . .
H12 H 0.5807 0.9093 1.0124 0.024 Uiso 1 1 calc R U
C13 C 0.74552(16) 0.99228(14) 1.06134(13) 0.0198(4) Uani 1 1 d . .
C14 C 0.83875(15) 1.04879(14) 1.03039(13) 0.0190(4) Uani 1 1 d . .
H14 H 0.9060 1.0831 1.0775 0.023 Uiso 1 1 calc R U
C15 C 0.83663(14) 1.05657(13) 0.93293(13) 0.0163(3) Uani 1 1 d . .
C16 C 0.75003(17) 0.88328(16) 0.40671(14) 0.0261(4) Uani 1 1 d . .
H16A H 0.7803 0.8391 0.4482 0.039 Uiso 1 1 calc R U
H16B H 0.8129 0.9131 0.3750 0.039 Uiso 1 1 calc R U
H16C H 0.6875 0.8380 0.3553 0.039 Uiso 1 1 calc R U
C17 C 0.53243(16) 0.89901(16) 0.82020(15) 0.0263(4) Uani 1 1 d . .
H17A H 0.5485 0.8344 0.7735 0.039 Uiso 1 1 calc R U
H17B H 0.5094 0.9504 0.7835 0.039 Uiso 1 1 calc R U
H17C H 0.4692 0.8778 0.8557 0.039 Uiso 1 1 calc R U
C18 C 0.93931(15) 1.11789(15) 0.90175(14) 0.0214(4) Uani 1 1 d . .
H18A H 1.0021 1.1449 0.9583 0.032 Uiso 1 1 calc R U
H18B H 0.9156 1.1794 0.8797 0.032 Uiso 1 1 calc R U
H18C H 0.9670 1.0692 0.8470 0.032 Uiso 1 1 calc R U
C19 C 0.75304(18) 0.98027(16) 1.16603(14) 0.0257(4) Uani 1 1 d . .
H19A H 0.6769 0.9464 1.1766 0.039 Uiso 1 1 calc R U
H19B H 0.7761 1.0521 1.2132 0.039 Uiso 1 1 calc R U
H19C H 0.8111 0.9345 1.1764 0.039 Uiso 1 1 calc R U
C20 C 0.67802(17) 0.75051(15) 0.58004(15) 0.0261(4) Uani 1 1 d . .
H20A H 0.6434 0.7099 0.6237 0.039 Uiso 1 1 calc R U
H20B H 0.7209 0.7043 0.5358 0.039 Uiso 1 1 calc R U
H20C H 0.6163 0.7724 0.5402 0.039 Uiso 1 1 calc R U
C21 C 0.85323(19) 0.81254(16) 0.77354(15) 0.0292(4) Uani 1 1 d . .
H21A H 0.9064 0.8657 0.8277 0.044 Uiso 1 1 calc R U
H21B H 0.8945 0.7549 0.7424 0.044 Uiso 1 1 calc R U
H21C H 0.7869 0.7808 0.8003 0.044 Uiso 1 1 calc R U
C22 C 0.95486(15) 0.93652(15) 0.62435(15) 0.0239(4) Uani 1 1 d . .
H22A H 0.9672 1.0147 0.6296 0.036 Uiso 1 1 calc R U
H22B H 0.9558 0.8964 0.5554 0.036 Uiso 1 1 calc R U
H22C H 1.0170 0.9201 0.6681 0.036 Uiso 1 1 calc R U
Ti1' Ti 0.68080(3) 0.42608(2) 0.24524(2) 0.01706(9) Uani 1 1 d . .
N1' N 0.79194(12) 0.52694(11) 0.20065(10) 0.0147(3) Uani 1 1 d . .
N2' N 0.80766(12) 0.52030(11) 0.38846(11) 0.0152(3) Uani 1 1 d . .
C1' C 0.87971(14) 0.60134(13) 0.26663(13) 0.0147(3) Uani 1 1 d . .
C2' C 0.95864(15) 0.67816(14) 0.24278(13) 0.0183(4) Uani 1 1 d . .
H2' H 0.9532 0.6843 0.1763 0.022 Uiso 1 1 calc R U
C3' C 1.04669(15) 0.74723(14) 0.31553(14) 0.0213(4) Uani 1 1 d . .
H3' H 1.1000 0.7988 0.2969 0.026 Uiso 1 1 calc R U
C4' C 1.05759(15) 0.74216(14) 0.41246(14) 0.0205(4) Uani 1 1 d . .
H4' H 1.1180 0.7894 0.4604 0.025 Uiso 1 1 calc R U
C5' C 0.97786(14) 0.66566(14) 0.44055(13) 0.0171(3) Uani 1 1 d . .
C6' C 0.88903(14) 0.59627(13) 0.36751(13) 0.0146(3) Uani 1 1 d . .
C7' C 0.98038(15) 0.65278(14) 0.53812(14) 0.0206(4) Uani 1 1 d . .
H7' H 1.0383 0.6972 0.5901 0.025 Uiso 1 1 calc R U
C8' C 0.90011(16) 0.57702(14) 0.55759(13) 0.0203(4) Uani 1 1 d . .
H8' H 0.9028 0.5682 0.6231 0.024 Uiso 1 1 calc R U
C9' C 0.81247(15) 0.51108(14) 0.48139(13) 0.0183(4) Uani 1 1 d . .
C10' C 0.79071(14) 0.52263(13) 0.09674(13) 0.0160(3) Uani 1 1 d . .
C11' C 0.84716(14) 0.44747(13) 0.03848(13) 0.0175(4) Uani 1 1 d . .
C12' C 0.84263(15) 0.44239(14) -0.06237(14) 0.0200(4) Uani 1 1 d . .
H12' H 0.8796 0.3905 -0.1027 0.024 Uiso 1 1 calc R U
C13' C 0.78558(15) 0.51107(15) -0.10575(13) 0.0200(4) Uani 1 1 d . .
C14' C 0.73128(15) 0.58562(15) -0.04576(14) 0.0212(4) Uani 1 1 d . .
H14' H 0.6925 0.6334 -0.0743 0.025 Uiso 1 1 calc R U
C15' C 0.73185(15) 0.59262(14) 0.05503(14) 0.0197(4) Uani 1 1 d . .
C16' C 0.72176(17) 0.43159(16) 0.50592(15) 0.0253(4) Uani 1 1 d . .
H16D H 0.6733 0.4711 0.5498 0.038 Uiso 1 1 calc R U
H16E H 0.7598 0.3843 0.5396 0.038 Uiso 1 1 calc R U
H16F H 0.6728 0.3873 0.4445 0.038 Uiso 1 1 calc R U
C17' C 0.91080(16) 0.37118(15) 0.08200(15) 0.0235(4) Uani 1 1 d . .
H17D H 0.9454 0.4076 0.1509 0.035 Uiso 1 1 calc R U
H17E H 0.9724 0.3506 0.0428 0.035 Uiso 1 1 calc R U
H17F H 0.8558 0.3059 0.0805 0.035 Uiso 1 1 calc R U
C18' C 0.66931(18) 0.67214(16) 0.11794(15) 0.0279(4) Uani 1 1 d . .
H18D H 0.6347 0.7151 0.0773 0.042 Uiso 1 1 calc R U
H18E H 0.7248 0.7207 0.1734 0.042 Uiso 1 1 calc R U
H18F H 0.6078 0.6324 0.1441 0.042 Uiso 1 1 calc R U
C19' C 0.78509(17) 0.50554(17) -0.21441(14) 0.0266(4) Uani 1 1 d . .
H19D H 0.7055 0.4803 -0.2497 0.040 Uiso 1 1 calc R U
H19E H 0.8355 0.4548 -0.2424 0.040 Uiso 1 1 calc R U
H19F H 0.8140 0.5779 -0.2219 0.040 Uiso 1 1 calc R U
C20' C 0.73592(17) 0.28246(15) 0.26366(16) 0.0275(4) Uani 1 1 d . .
H20D H 0.7273 0.2297 0.1987 0.041 Uiso 1 1 calc R U
H20E H 0.6883 0.2518 0.3069 0.041 Uiso 1 1 calc R U
H20F H 0.8179 0.2989 0.2940 0.041 Uiso 1 1 calc R U
C21' C 0.57796(17) 0.35786(17) 0.10625(16) 0.0299(5) Uani 1 1 d . .
H21D H 0.5512 0.4158 0.0801 0.045 Uiso 1 1 calc R U
H21E H 0.5105 0.3076 0.1135 0.045 Uiso 1 1 calc R U
H21F H 0.6241 0.3182 0.0601 0.045 Uiso 1 1 calc R U
C22' C 0.54444(17) 0.48399(17) 0.31664(17) 0.0301(5) Uani 1 1 d . .
H22D H 0.5769 0.5400 0.3782 0.045 Uiso 1 1 calc R U
H22E H 0.4959 0.4238 0.3324 0.045 Uiso 1 1 calc R U
H22F H 0.4969 0.5152 0.2726 0.045 Uiso 1 1 calc R U

loop_
_atom_site_aniso_label
_atom_site_aniso_U_11
_atom_site_aniso_U_22
_atom_site_aniso_U_33
_atom_site_aniso_U_23
_atom_site_aniso_U_13
_atom_site_aniso_U_12
Ti1 0.01582(15) 0.01415(15) 0.01901(17) 0.00383(12) 0.00262(12) 0.00467(11)
N1 0.0159(7) 0.0163(7) 0.0163(7) 0.0067(6) 0.0035(6) 0.0051(5)
N2 0.0137(7) 0.0173(7) 0.0172(8) 0.0059(6) 0.0032(6) 0.0015(5)
C1 0.0109(7) 0.0152(8) 0.0196(9) 0.0068(7) 0.0033(6) 0.0014(6)
C2 0.0207(9) 0.0200(9) 0.0213(9) 0.0068(7) 0.0061(7) 0.0048(7)
C3 0.0235(9) 0.0206(9) 0.0327(11) 0.0069(8) 0.0088(8) 0.0111(7)
C4 0.0200(9) 0.0209(9) 0.0344(11) 0.0130(8) 0.0045(8) 0.0085(7)
C5 0.0128(8) 0.0190(8) 0.0263(10) 0.0119(7) 0.0027(7) 0.0012(6)
C6 0.0104(7) 0.0155(8) 0.0202(9) 0.0070(7) 0.0031(6) 0.0003(6)
C7 0.0185(8) 0.0267(9) 0.0264(10) 0.0153(8) 0.0004(8) 0.0030(7)
C8 0.0219(9) 0.0323(10) 0.0175(9) 0.0115(8) 0.0014(7) 0.0021(8)
C9 0.0149(8) 0.0234(9) 0.0193(9) 0.0052(7) 0.0023(7) -0.0004(7)
C10 0.0180(8) 0.0141(8) 0.0162(9) 0.0046(6) 0.0048(7) 0.0069(6)
C11 0.0184(8) 0.0178(8) 0.0201(9) 0.0067(7) 0.0030(7) 0.0041(7)
C12 0.0192(8) 0.0207(9) 0.0241(10) 0.0101(7) 0.0081(7) 0.0049(7)
C13 0.0258(9) 0.0186(8) 0.0179(9) 0.0059(7) 0.0058(7) 0.0100(7)
C14 0.0207(8) 0.0173(8) 0.0188(9) 0.0039(7) 0.0003(7) 0.0062(7)
C15 0.0174(8) 0.0133(8) 0.0196(9) 0.0045(7) 0.0041(7) 0.0057(6)
C16 0.0273(10) 0.0329(10) 0.0189(10) 0.0058(8) 0.0067(8) 0.0072(8)
C17 0.0194(9) 0.0328(10) 0.0273(11) 0.0125(8) 0.0029(8) -0.0013(8)
C18 0.0197(9) 0.0211(9) 0.0220(10) 0.0045(7) 0.0032(7) 0.0006(7)
C19 0.0340(10) 0.0260(10) 0.0203(10) 0.0089(8) 0.0059(8) 0.0096(8)
C20 0.0251(9) 0.0176(9) 0.0333(11) 0.0037(8) 0.0011(8) 0.0033(7)
C21 0.0414(12) 0.0223(9) 0.0259(11) 0.0065(8) 0.0017(9) 0.0147(9)
C22 0.0191(9) 0.0226(9) 0.0289(11) 0.0030(8) 0.0054(8) 0.0057(7)
Ti1' 0.01299(15) 0.01531(15) 0.02350(18) 0.00766(13) 0.00152(12) 0.00075(11)
N1' 0.0153(7) 0.0136(7) 0.0143(7) 0.0026(6) 0.0021(6) 0.0011(5)
N2' 0.0160(7) 0.0143(7) 0.0178(8) 0.0058(6) 0.0052(6) 0.0060(5)
C1' 0.0140(8) 0.0119(7) 0.0183(9) 0.0020(6) 0.0042(6) 0.0043(6)
C2' 0.0191(8) 0.0186(8) 0.0177(9) 0.0040(7) 0.0061(7) 0.0035(7)
C3' 0.0170(8) 0.0174(8) 0.0276(10) 0.0034(7) 0.0069(7) -0.0014(7)
C4' 0.0142(8) 0.0188(8) 0.0244(10) -0.0002(7) 0.0010(7) 0.0009(7)
C5' 0.0153(8) 0.0158(8) 0.0195(9) 0.0011(7) 0.0029(7) 0.0067(6)
C6' 0.0128(7) 0.0128(7) 0.0190(9) 0.0033(6) 0.0045(6) 0.0052(6)
C7' 0.0207(8) 0.0200(9) 0.0187(9) -0.0003(7) -0.0013(7) 0.0087(7)
C8' 0.0279(9) 0.0203(9) 0.0154(9) 0.0049(7) 0.0042(7) 0.0124(7)
C9' 0.0208(8) 0.0168(8) 0.0214(9) 0.0071(7) 0.0077(7) 0.0100(7)
C10' 0.0148(8) 0.0151(8) 0.0169(9) 0.0037(7) 0.0023(7) -0.0002(6)
C11' 0.0157(8) 0.0153(8) 0.0201(9) 0.0030(7) 0.0020(7) 0.0013(6)
C12' 0.0197(8) 0.0195(9) 0.0202(9) 0.0020(7) 0.0065(7) 0.0040(7)
C13' 0.0175(8) 0.0234(9) 0.0178(9) 0.0054(7) 0.0026(7) -0.0007(7)
C14' 0.0221(9) 0.0227(9) 0.0220(10) 0.0105(8) 0.0025(7) 0.0065(7)
C15' 0.0187(8) 0.0175(8) 0.0235(10) 0.0055(7) 0.0042(7) 0.0038(7)
C16' 0.0302(10) 0.0254(10) 0.0246(10) 0.0118(8) 0.0091(8) 0.0053(8)
C17' 0.0257(9) 0.0218(9) 0.0262(10) 0.0077(8) 0.0070(8) 0.0097(7)
C18' 0.0361(11) 0.0261(10) 0.0273(11) 0.0094(8) 0.0091(9) 0.0172(9)
C19' 0.0275(10) 0.0340(11) 0.0189(10) 0.0083(8) 0.0044(8) 0.0044(8)
C20' 0.0285(10) 0.0171(9) 0.0333(11) 0.0060(8) -0.0063(8) 0.0009(7)
C21' 0.0231(9) 0.0293(10) 0.0348(12) 0.0121(9) -0.0047(8) -0.0038(8)
C22' 0.0202(9) 0.0348(11) 0.0405(12) 0.0157(9) 0.0099(9) 0.0072(8)

loop_
_atom_type_symbol
_atom_type_description
_atom_type_scat_dispersion_real
_atom_type_scat_dispersion_imag
_atom_type_scat_source
C C 0.0033 0.0016 'International Tables Vol C Tables 4.2.6.8 and 6.1.1.4'
H H 0.0000 0.0000 'International Tables Vol C Tables 4.2.6.8 and 6.1.1.4'
N N 0.0061 0.0033 'International Tables Vol C Tables 4.2.6.8 and 6.1.1.4'
Ti Ti 0.2776 0.4457 'International Tables Vol C Tables 4.2.6.8 and 6.1.1.4'

loop_
_geom_angle_atom_site_label_1
_geom_angle_atom_site_label_2
_geom_angle_atom_site_label_3
_geom_angle
N1 Ti1 C21 96.00(7)
N1 Ti1 C22 116.05(7)
C21 Ti1 C22 97.43(8)
N1 Ti1 C20 120.41(7)
C21 Ti1 C20 94.25(8)
C22 Ti1 C20 120.44(8)
N1 Ti1 N2 75.69(5)
C21 Ti1 N2 171.42(7)
C22 Ti1 N2 88.30(6)
C20 Ti1 N2 88.28(7)
C1 N1 C10 116.98(14)
C1 N1 Ti1 121.38(12)
C10 N1 Ti1 121.51(10)
C9 N2 C6 119.08(15)
C9 N2 Ti1 130.29(12)
C6 N2 Ti1 110.63(11)
C2 C1 N1 125.69(16)
C2 C1 C6 118.35(15)
N1 C1 C6 115.96(15)
C1 C2 C3 120.57(17)
C1 C2 H2 119.7
C3 C2 H2 119.7
C4 C3 C2 121.68(18)
C4 C3 H3 119.2
C2 C3 H3 119.2
C3 C4 C5 119.58(17)
C3 C4 H4 120.2
C5 C4 H4 120.2
C7 C5 C4 124.62(16)
C7 C5 C6 116.27(16)
C4 C5 C6 119.11(17)
N2 C6 C5 123.01(16)
N2 C6 C1 116.29(14)
C5 C6 C1 120.69(16)
C8 C7 C5 120.11(17)
C8 C7 H7 119.9
C5 C7 H7 119.9
C7 C8 C9 120.59(18)
C7 C8 H8 119.7
C9 C8 H8 119.7
N2 C9 C8 120.93(17)
N2 C9 C16 120.24(16)
C8 C9 C16 118.84(17)
C11 C10 C15 120.62(16)
C11 C10 N1 119.15(15)
C15 C10 N1 120.17(15)
C12 C11 C10 119.02(16)
C12 C11 C17 120.35(16)
C10 C11 C17 120.62(16)
C13 C12 C11 121.64(17)
C13 C12 H12 119.2
C11 C12 H12 119.2
C12 C13 C14 117.98(16)
C12 C13 C19 121.09(17)
C14 C13 C19 120.92(17)
C15 C14 C13 122.23(16)
C15 C14 H14 118.9
C13 C14 H14 118.9
C14 C15 C10 118.43(16)
C14 C15 C18 120.88(16)
C10 C15 C18 120.68(16)
C9 C16 H16A 109.5
C9 C16 H16B 109.5
H16A C16 H16B 109.5
C9 C16 H16C 109.5
H16A C16 H16C 109.5
H16B C16 H16C 109.5
C11 C17 H17A 109.5
C11 C17 H17B 109.5
H17A C17 H17B 109.5
C11 C17 H17C 109.5
H17A C17 H17C 109.5
H17B C17 H17C 109.5
C15 C18 H18A 109.5
C15 C18 H18B 109.5
H18A C18 H18B 109.5
C15 C18 H18C 109.5
H18A C18 H18C 109.5
H18B C18 H18C 109.5
C13 C19 H19A 109.5
C13 C19 H19B 109.5
H19A C19 H19B 109.5
C13 C19 H19C 109.5
H19A C19 H19C 109.5
H19B C19 H19C 109.5
Ti1 C20 H20A 109.5
Ti1 C20 H20B 109.5
H20A C20 H20B 109.5
Ti1 C20 H20C 109.5
H20A C20 H20C 109.5
H20B C20 H20C 109.5
Ti1 C21 H21A 109.5
Ti1 C21 H21B 109.5
H21A C21 H21B 109.5
Ti1 C21 H21C 109.5
H21A C21 H21C 109.5
H21B C21 H21C 109.5
Ti1 C22 H22A 109.5
Ti1 C22 H22B 109.5
H22A C22 H22B 109.5
Ti1 C22 H22C 109.5
H22A C22 H22C 109.5
H22B C22 H22C 109.5
N1' Ti1' C21' 96.24(7)
N1' Ti1' C22' 119.45(7)
C21' Ti1' C22' 95.00(9)
N1' Ti1' C20' 116.65(7)
C21' Ti1' C20' 97.02(8)
C22' Ti1' C20' 120.57(9)
N1' Ti1' N2' 75.49(5)
C21' Ti1' N2' 171.60(7)
C22' Ti1' N2' 87.94(7)
C20' Ti1' N2' 88.20(6)
C1' N1' C10' 116.48(13)
C1' N1' Ti1' 121.90(11)
C10' N1' Ti1' 121.51(10)
C9' N2' C6' 118.87(15)
C9' N2' Ti1' 130.86(12)
C6' N2' Ti1' 110.27(11)
C2' C1' N1' 125.94(16)
C2' C1' C6' 117.88(15)
N1' C1' C6' 116.17(14)
C1' C2' C3' 120.97(17)
C1' C2' H2' 119.5
C3' C2' H2' 119.5
C4' C3' C2' 121.72(16)
C4' C3' H3' 119.1
C2' C3' H3' 119.1
C3' C4' C5' 119.28(16)
C3' C4' H4' 120.4
C5' C4' H4' 120.4
C7' C5' C6' 116.47(16)
C7' C5' C4' 124.44(16)
C6' C5' C4' 119.10(16)
N2' C6' C5' 122.89(16)
N2' C6' C1' 116.07(14)
C5' C6' C1' 121.04(15)
C8' C7' C5' 120.03(16)
C8' C7' H7' 120.0
C5' C7' H7' 120.0
C7' C8' C9' 120.71(17)
C7' C8' H8' 119.6
C9' C8' H8' 119.6
N2' C9' C8' 121.03(16)
N2' C9' C16' 119.38(16)
C8' C9' C16' 119.58(16)
C11' C10' C15' 120.79(16)
C11' C10' N1' 119.27(15)
C15' C10' N1' 119.93(15)
C12' C11' C10' 118.58(16)
C12' C11' C17' 119.83(16)
C10' C11' C17' 121.58(16)
C13' C12' C11' 121.96(17)
C13' C12' H12' 119.0
C11' C12' H12' 119.0
C14' C13' C12' 118.12(17)
C14' C13' C19' 121.24(17)
C12' C13' C19' 120.63(17)
C13' C14' C15' 122.02(16)
C13' C14' H14' 119.0
C15' C14' H14' 119.0
C14' C15' C10' 118.51(16)
C14' C15' C18' 120.98(16)
C10' C15' C18' 120.50(17)
C9' C16' H16D 109.5
C9' C16' H16E 109.5
H16D C16' H16E 109.5
C9' C16' H16F 109.5
H16D C16' H16F 109.5
H16E C16' H16F 109.5
C11' C17' H17D 109.5
C11' C17' H17E 109.5
H17D C17' H17E 109.5
C11' C17' H17F 109.5
H17D C17' H17F 109.5
H17E C17' H17F 109.5
C15' C18' H18D 109.5
C15' C18' H18E 109.5
H18D C18' H18E 109.5
C15' C18' H18F 109.5
H18D C18' H18F 109.5
H18E C18' H18F 109.5
C13' C19' H19D 109.5
C13' C19' H19E 109.5
H19D C19' H19E 109.5
C13' C19' H19F 109.5
H19D C19' H19F 109.5
H19E C19' H19F 109.5
Ti1' C20' H20D 109.5
Ti1' C20' H20E 109.5
H20D C20' H20E 109.5
Ti1' C20' H20F 109.5
H20D C20' H20F 109.5
H20E C20' H20F 109.5
Ti1' C21' H21D 109.5
Ti1' C21' H21E 109.5
H21D C21' H21E 109.5
Ti1' C21' H21F 109.5
H21D C21' H21F 109.5
H21E C21' H21F 109.5
Ti1' C22' H22D 109.5
Ti1' C22' H22E 109.5
H22D C22' H22E 109.5
Ti1' C22' H22F 109.5
H22D C22' H22F 109.5
H22E C22' H22F 109.5

loop_
_geom_bond_atom_site_label_1
_geom_bond_atom_site_label_2
_geom_bond_distance
Ti1 N1 1.9755(14)
Ti1 C21 2.0988(19)
Ti1 C22 2.0995(19)
Ti1 C20 2.1082(18)
Ti1 N2 2.3072(14)
N1 C1 1.393(2)
N1 C10 1.436(2)
N2 C9 1.328(2)
N2 C6 1.373(2)
C1 C2 1.385(2)
C1 C6 1.423(2)
C2 C3 1.408(3)
C2 H2 0.9500
C3 C4 1.367(3)
C3 H3 0.9500
C4 C5 1.413(3)
C4 H4 0.9500
C5 C7 1.411(3)
C5 C6 1.417(2)
C7 C8 1.362(3)
C7 H7 0.9500
C8 C9 1.416(3)
C8 H8 0.9500
C9 C16 1.501(3)
C10 C11 1.399(2)
C10 C15 1.403(2)
C11 C12 1.394(3)
C11 C17 1.504(2)
C12 C13 1.392(3)
C12 H12 0.9500
C13 C14 1.394(3)
C13 C19 1.506(3)
C14 C15 1.391(3)
C14 H14 0.9500
C15 C18 1.509(2)
C16 H16A 0.9800
C16 H16B 0.9800
C16 H16C 0.9800
C17 H17A 0.9800
C17 H17B 0.9800
C17 H17C 0.9800
C18 H18A 0.9800
C18 H18B 0.9800
C18 H18C 0.9800
C19 H19A 0.9800
C19 H19B 0.9800
C19 H19C 0.9800
C20 H20A 0.9800
C20 H20B 0.9800
C20 H20C 0.9800
C21 H21A 0.9800
C21 H21B 0.9800
C21 H21C 0.9800
C22 H22A 0.9800
C22 H22B 0.9800
C22 H22C 0.9800
Ti1' N1' 1.9672(14)
Ti1' C21' 2.095(2)
Ti1' C22' 2.101(2)
Ti1' C20' 2.1034(19)
Ti1' N2' 2.3211(14)
N1' C1' 1.387(2)
N1' C10' 1.441(2)
N2' C9' 1.331(2)
N2' C6' 1.375(2)
C1' C2' 1.385(2)
C1' C6' 1.423(2)
C2' C3' 1.405(2)
C2' H2' 0.9500
C3' C4' 1.368(3)
C3' H3' 0.9500
C4' C5' 1.417(2)
C4' H4' 0.9500
C5' C7' 1.414(3)
C5' C6' 1.414(2)
C7' C8' 1.356(3)
C7' H7' 0.9500
C8' C9' 1.414(3)
C8' H8' 0.9500
C9' C16' 1.497(3)
C10' C11' 1.395(2)
C10' C15' 1.403(2)
C11' C12' 1.393(3)
C11' C17' 1.512(2)
C12' C13' 1.391(3)
C12' H12' 0.9500
C13' C14' 1.386(3)
C13' C19' 1.505(3)
C14' C15' 1.392(3)
C14' H14' 0.9500
C15' C18' 1.506(3)
C16' H16D 0.9800
C16' H16E 0.9800
C16' H16F 0.9800
C17' H17D 0.9800
C17' H17E 0.9800
C17' H17F 0.9800
C18' H18D 0.9800
C18' H18E 0.9800
C18' H18F 0.9800
C19' H19D 0.9800
C19' H19E 0.9800
C19' H19F 0.9800
C20' H20D 0.9800
C20' H20E 0.9800
C20' H20F 0.9800
C21' H21D 0.9800
C21' H21E 0.9800
C21' H21F 0.9800
C22' H22D 0.9800
C22' H22E 0.9800
C22' H22F 0.9800

loop_
_geom_torsion_atom_site_label_1
_geom_torsion_atom_site_label_2
_geom_torsion_atom_site_label_3
_geom_torsion_atom_site_label_4
_geom_torsion
C10 N1 C1 C2 6.9(2)
Ti1 N1 C1 C2 -177.28(13)
C10 N1 C1 C6 -173.63(14)
Ti1 N1 C1 C6 2.23(19)
N1 C1 C2 C3 179.64(16)
C6 C1 C2 C3 0.1(3)
C1 C2 C3 C4 0.8(3)
C2 C3 C4 C5 -0.7(3)
C3 C4 C5 C7 -179.97(17)
C3 C4 C5 C6 -0.4(3)
C9 N2 C6 C5 -0.1(2)
Ti1 N2 C6 C5 179.19(13)
C9 N2 C6 C1 179.83(15)
Ti1 N2 C6 C1 -0.90(17)
C7 C5 C6 N2 0.8(2)
C4 C5 C6 N2 -178.80(15)
C7 C5 C6 C1 -179.09(15)
C4 C5 C6 C1 1.3(2)
C2 C1 C6 N2 178.92(14)
N1 C1 C6 N2 -0.6(2)
C2 C1 C6 C5 -1.2(2)
N1 C1 C6 C5 179.29(14)
C4 C5 C7 C8 179.11(17)
C6 C5 C7 C8 -0.5(2)
C5 C7 C8 C9 -0.5(3)
C6 N2 C9 C8 -1.0(2)
Ti1 N2 C9 C8 179.91(12)
C6 N2 C9 C16 179.13(15)
Ti1 N2 C9 C16 0.0(2)
C7 C8 C9 N2 1.3(3)
C7 C8 C9 C16 -178.81(17)
C1 N1 C10 C11 85.22(19)
Ti1 N1 C10 C11 -90.63(17)
C1 N1 C10 C15 -97.67(18)
Ti1 N1 C10 C15 86.49(17)
C15 C10 C11 C12 -2.2(2)
N1 C10 C11 C12 174.93(15)
C15 C10 C11 C17 179.07(16)
N1 C10 C11 C17 -3.8(2)
C10 C11 C12 C13 0.0(3)
C17 C11 C12 C13 178.74(17)
C11 C12 C13 C14 2.2(3)
C11 C12 C13 C19 -176.80(16)
C12 C13 C14 C15 -2.3(3)
C19 C13 C14 C15 176.69(16)
C13 C14 C15 C10 0.2(2)
C13 C14 C15 C18 -179.68(16)
C11 C10 C15 C14 2.1(2)
N1 C10 C15 C14 -175.01(15)
C11 C10 C15 C18 -178.03(16)
N1 C10 C15 C18 4.9(2)
C10' N1' C1' C2' 6.5(2)
Ti1' N1' C1' C2' -177.21(13)
C10' N1' C1' C6' -172.73(14)
Ti1' N1' C1' C6' 3.54(19)
N1' C1' C2' C3' -177.85(16)
C6' C1' C2' C3' 1.4(2)
C1' C2' C3' C4' -0.5(3)
C2' C3' C4' C5' -0.3(3)
C3' C4' C5' C7' 179.94(16)
C3' C4' C5' C6' 0.1(2)
C9' N2' C6' C5' -0.2(2)
Ti1' N2' C6' C5' -179.85(12)
C9' N2' C6' C1' 179.46(14)
Ti1' N2' C6' C1' -0.19(17)
C7' C5' C6' N2' 0.6(2)
C4' C5' C6' N2' -179.56(15)
C7' C5' C6' C1' -179.04(15)
C4' C5' C6' C1' 0.8(2)
C2' C1' C6' N2' 178.80(14)
N1' C1' C6' N2' -1.9(2)
C2' C1' C6' C5' -1.5(2)
N1' C1' C6' C5' 177.78(14)
C6' C5' C7' C8' -0.1(2)
C4' C5' C7' C8' -179.94(16)
C5' C7' C8' C9' -0.7(3)
C6' N2' C9' C8' -0.7(2)
Ti1' N2' C9' C8' 178.88(12)
C6' N2' C9' C16' 177.74(15)
Ti1' N2' C9' C16' -2.7(2)
C7' C8' C9' N2' 1.2(3)
C7' C8' C9' C16' -177.24(16)
C1' N1' C10' C11' 93.68(18)
Ti1' N1' C10' C11' -82.60(17)
C1' N1' C10' C15' -87.15(19)
Ti1' N1' C10' C15' 96.56(16)
C15' C10' C11' C12' -0.8(2)
N1' C10' C11' C12' 178.37(15)
C15' C10' C11' C17' -179.85(16)
N1' C10' C11' C17' -0.7(2)
C10' C11' C12' C13' 1.2(3)
C17' C11' C12' C13' -179.75(16)
C11' C12' C13' C14' -0.6(3)
C11' C12' C13' C19' 178.33(16)
C12' C13' C14' C15' -0.5(3)
C19' C13' C14' C15' -179.36(17)
C13' C14' C15' C10' 0.8(3)
C13' C14' C15' C18' -178.24(17)
C11' C10' C15' C14' -0.2(3)
N1' C10' C15' C14' -179.34(15)
C11' C10' C15' C18' 178.90(16)
N1' C10' C15' C18' -0.3(2)
